data_2224392
loop_
_publ_author_name
'Shi, Yan-Fang'
'Li, Fu-Xing'
'Geng, Bo'
'Liu, Yan-Cheng'
'Chen, Zhen-Feng'

_publ_section_title <i>catena</i>-Poly[[triaqua(pyridine-\k<i>N</i>)nickel(II)]-\m-sulfato-\k^2^<i>O</i>:<i>O</i>']
_journal_coeditor_code PK2206
_journal_issue 12
_journal_name_full 'Acta Crystallographica Section E'
_journal_page_first m1665
_journal_paper_doi 10.1107/S1600536809049605
_journal_volume 65
_journal_year 2009
_chemical_formula_iupac '[Ni (S O4) (C5 H5 N) (H2 O)3]'
_chemical_formula_moiety 'C5 H11 N Ni O7 S'
_chemical_formula_sum 'C5 H11 N Ni O7 S'
_chemical_formula_weight 287.92
_chemical_name_systematic
;
<i>catena</i>-poly[[triaqua(pyridine-\k<i>N</i>)nickel(II)]-
\m-sulfato-\k^2^<i>O</i>:<i>O</i>']
;
_space_group_IT_number 14
_symmetry_cell_setting monoclinic
_symmetry_space_group_name_Hall '-P 2ybc'
_symmetry_space_group_name_H-M 'P 1 21/c 1'
_atom_sites_solution_hydrogens geom
_atom_sites_solution_primary direct
_atom_sites_solution_secondary difmap
_audit_creation_method SHELXL-97
_cell_angle_alpha 90.00
_cell_angle_beta 110.724(4)
_cell_angle_gamma 90.00
_cell_formula_units_Z 4
_cell_length_a 11.868(3)
_cell_length_b 7.5745(14)
_cell_length_c 11.420(3)
_cell_measurement_reflns_used 3550
_cell_measurement_temperature 193(2)
_cell_measurement_theta_max 25.3
_cell_measurement_theta_min 3.1
_cell_volume 960.2(4)
_computing_cell_refinement 'CrystalClear (Rigaku, 1999)'
_computing_data_collection 'CrystalClear (Rigaku, 1999)'
_computing_data_reduction 'CrystalStructure (Rigaku/MSC & Rigaku, 2000)'
_computing_molecular_graphics 'SHELXTL (Sheldrick, 2008)'
_computing_publication_material 'SHELXTL (Sheldrick, 2008)'
_computing_structure_refinement 'SHELXL97 (Sheldrick, 2008)'
_computing_structure_solution 'SHELXS97 (Sheldrick, 2008)'
_diffrn_ambient_temperature 193(2)
_diffrn_detector_area_resol_mean 7.31
_diffrn_measured_fraction_theta_full 0.999
_diffrn_measured_fraction_theta_max 0.999
_diffrn_measurement_device_type 'Rigaku Mercury CCD'
_diffrn_measurement_method \w
_diffrn_radiation_monochromator graphite
_diffrn_radiation_source 'fine-focus sealed tube'
_diffrn_radiation_type MoK\a
_diffrn_radiation_wavelength 0.71070
_diffrn_reflns_av_R_equivalents 0.0400
_diffrn_reflns_av_sigmaI/netI 0.0326
_diffrn_reflns_limit_h_max 13
_diffrn_reflns_limit_h_min -14
_diffrn_reflns_limit_k_max 9
_diffrn_reflns_limit_k_min -9
_diffrn_reflns_limit_l_max 12
_diffrn_reflns_limit_l_min -13
_diffrn_reflns_number 8854
_diffrn_reflns_theta_full 25.34
_diffrn_reflns_theta_max 25.34
_diffrn_reflns_theta_min 3.26
_diffrn_standards_number 0
_exptl_absorpt_coefficient_mu 2.255
_exptl_absorpt_correction_T_max 0.729
_exptl_absorpt_correction_T_min 0.465
_exptl_absorpt_correction_type multi-scan
_exptl_absorpt_process_details '(REQAB; Jacobson, 1998)'
_exptl_crystal_colour light-green
_exptl_crystal_density_diffrn 1.992
_exptl_crystal_density_method 'not measured'
_exptl_crystal_description block
_exptl_crystal_F_000 592
_exptl_crystal_size_max 0.30
_exptl_crystal_size_mid 0.20
_exptl_crystal_size_min 0.14
_refine_diff_density_max 0.574
_refine_diff_density_min -0.844
_refine_ls_extinction_method none
_refine_ls_goodness_of_fit_ref 1.164
_refine_ls_hydrogen_treatment mixed
_refine_ls_matrix_type full
_refine_ls_number_parameters 161
_refine_ls_number_reflns 1746
_refine_ls_number_restraints 6
_refine_ls_restrained_S_all 1.162
_refine_ls_R_factor_all 0.0384
_refine_ls_R_factor_gt 0.0356
_refine_ls_shift/su_max 0.001
_refine_ls_shift/su_mean 0.000
_refine_ls_structure_factor_coef Fsqd
_refine_ls_weighting_details 'calc w=1/[\s^2^(Fo^2^)+(0.0672P)^2^+0.4274P] where P=(Fo^2^+2Fc^2^)/3'
_refine_ls_weighting_scheme calc
_refine_ls_wR_factor_gt 0.1074
_refine_ls_wR_factor_ref 0.1095
_reflns_number_gt 1641
_reflns_number_total 1746
_reflns_threshold_expression I>2\s(I)
_cod_data_source_file pk2206.cif
_cod_data_source_block I
_cod_original_cell_volume 960.2(3)
_cod_original_sg_symbol_H-M 'P 21/c'
_cod_database_code 2224392
_cod_database_fobs_code 2224392

loop_
_symmetry_equiv_pos_as_xyz
'x, y, z'
'-x, y+1/2, -z+1/2'
'-x, -y, -z'
'x, -y-1/2, z-1/2'

loop_
_atom_site_type_symbol
_atom_site_label
_atom_site_fract_x
_atom_site_fract_y
_atom_site_fract_z
_atom_site_U_iso_or_equiv
_atom_site_adp_type
_atom_site_calc_flag
_atom_site_refinement_flags
_atom_site_occupancy
_atom_site_disorder_assembly
_atom_site_disorder_group
Ni Ni1 0.65136(3) 0.59664(5) 0.21049(4) 0.0112(2) Uani d . 1 . .
S S1 0.37812(7) 0.51034(10) 0.20733(7) 0.0111(2) Uani d . 1 . .
O O1 0.4632(2) 0.5757(3) 0.1473(2) 0.0144(5) Uani d . 1 . .
O O2 0.3600(2) 0.3178(3) 0.1818(2) 0.0148(5) Uani d . 1 . .
O O3 0.2651(2) 0.6067(3) 0.1535(2) 0.0185(6) Uani d . 1 . .
O O4 0.4322(2) 0.5392(3) 0.3441(2) 0.0163(5) Uani d . 1 . .
O O5 0.6504(2) 0.3741(3) 0.1062(2) 0.0139(5) Uani d D 1 . .
H H5A 0.626(3) 0.283(3) 0.128(3) 0.017(10) Uiso d D 1 . .
H H5B 0.619(4) 0.381(6) 0.0300(11) 0.033(13) Uiso d D 1 . .
O O6 0.6708(2) 0.4525(3) 0.3691(2) 0.0165(5) Uani d D 1 . .
H H6A 0.687(4) 0.3472(19) 0.367(4) 0.037(13) Uiso d D 1 . .
H H6B 0.611(2) 0.435(5) 0.387(4) 0.028(12) Uiso d D 1 . .
O O7 0.6283(2) 0.7484(3) 0.0563(2) 0.0212(6) Uani d D 1 . .
H H7A 0.632(4) 0.724(5) -0.0120(19) 0.034(12) Uiso d D 1 . .
H H7B 0.609(4) 0.850(2) 0.064(4) 0.031(12) Uiso d D 1 . .
N N1 0.8352(3) 0.6199(4) 0.2656(3) 0.0179(7) Uani d . 1 . .
C C1 0.9028(3) 0.6672(5) 0.3822(3) 0.0247(8) Uani d . 1 . .
H H1 0.8637 0.6950 0.4394 0.030 Uiso calc R 1 . .
C C2 1.0269(3) 0.6774(6) 0.4232(4) 0.0325(9) Uani d . 1 . .
H H2 1.0718 0.7112 0.5069 0.039 Uiso calc R 1 . .
C C3 1.0846(3) 0.6379(6) 0.3407(4) 0.0345(10) Uani d . 1 . .
H H3 1.1699 0.6441 0.3664 0.041 Uiso calc R 1 . .
C C4 1.0165(4) 0.5894(5) 0.2207(5) 0.0331(10) Uani d . 1 . .
H H4 1.0539 0.5612 0.1620 0.040 Uiso calc R 1 . .
C C5 0.8929(3) 0.5822(5) 0.1867(4) 0.0255(9) Uani d . 1 . .
H H5C 0.8464 0.5490 0.1034 0.031 Uiso calc R 1 . .

loop_
_atom_site_aniso_label
_atom_site_aniso_U_11
_atom_site_aniso_U_22
_atom_site_aniso_U_33
_atom_site_aniso_U_12
_atom_site_aniso_U_13
_atom_site_aniso_U_23
Ni1 0.0115(3) 0.0107(3) 0.0109(3) -0.00030(14) 0.0035(2) 0.00009(15)
S1 0.0122(4) 0.0103(4) 0.0114(4) -0.0005(3) 0.0050(3) -0.0009(3)
O1 0.0123(12) 0.0198(13) 0.0129(12) -0.0013(9) 0.0066(10) 0.0014(9)
O2 0.0222(13) 0.0097(12) 0.0127(11) -0.0012(9) 0.0064(10) -0.0036(10)
O3 0.0172(13) 0.0147(13) 0.0259(14) 0.0034(9) 0.0103(11) 0.0035(10)
O4 0.0226(13) 0.0160(12) 0.0113(12) -0.0048(10) 0.0071(10) -0.0043(10)
O5 0.0188(13) 0.0144(12) 0.0081(12) -0.0028(10) 0.0042(10) 0.0010(10)
O6 0.0158(13) 0.0135(13) 0.0198(13) -0.0005(11) 0.0058(10) 0.0022(11)
O7 0.0361(15) 0.0135(14) 0.0175(14) 0.0053(11) 0.0139(12) 0.0009(11)
N1 0.0154(15) 0.0150(15) 0.0223(16) -0.0002(11) 0.0053(12) 0.0016(12)
C1 0.0198(19) 0.029(2) 0.0217(19) -0.0036(16) 0.0025(15) -0.0012(17)
C2 0.020(2) 0.035(2) 0.033(2) -0.0033(17) -0.0025(17) 0.002(2)
C3 0.0139(19) 0.028(2) 0.057(3) -0.0045(16) 0.007(2) 0.004(2)
C4 0.024(2) 0.028(2) 0.056(3) -0.0004(17) 0.025(2) 0.002(2)
C5 0.0198(19) 0.029(2) 0.030(2) -0.0035(15) 0.0124(17) -0.0038(17)

loop_
_atom_type_symbol
_atom_type_description
_atom_type_scat_dispersion_real
_atom_type_scat_dispersion_imag
_atom_type_scat_source
C C 0.0033 0.0016 'International Tables Vol C Tables 4.2.6.8 and 6.1.1.4'
H H 0.0000 0.0000 'International Tables Vol C Tables 4.2.6.8 and 6.1.1.4'
Ni Ni 0.3393 1.1124 'International Tables Vol C Tables 4.2.6.8 and 6.1.1.4'
N N 0.0061 0.0033 'International Tables Vol C Tables 4.2.6.8 and 6.1.1.4'
O O 0.0106 0.0060 'International Tables Vol C Tables 4.2.6.8 and 6.1.1.4'
S S 0.1246 0.1234 'International Tables Vol C Tables 4.2.6.8 and 6.1.1.4'

loop_
_geom_angle_atom_site_label_1
_geom_angle_atom_site_label_2
_geom_angle_atom_site_label_3
_geom_angle_site_symmetry_1
_geom_angle_site_symmetry_3
_geom_angle
_geom_angle_publ_flag
O7 Ni1 N1 . . 91.13(11) ?
O7 Ni1 O6 . . 177.36(10) ?
N1 Ni1 O6 . . 89.97(11) ?
O7 Ni1 O5 . . 89.45(9) ?
N1 Ni1 O5 . . 92.04(11) ?
O6 Ni1 O5 . . 92.91(10) ?
O7 Ni1 O1 . . 86.80(10) ?
N1 Ni1 O1 . . 177.81(10) ?
O6 Ni1 O1 . . 92.13(9) ?
O5 Ni1 O1 . . 87.23(9) ?
O7 Ni1 O2 . 2_655 92.22(9) ?
N1 Ni1 O2 . 2_655 91.89(10) ?
O6 Ni1 O2 . 2_655 85.33(9) ?
O5 Ni1 O2 . 2_655 175.69(9) ?
O1 Ni1 O2 . 2_655 88.90(9) ?
O3 S1 O4 . . 111.21(14) ?
O3 S1 O2 . . 111.13(13) ?
O4 S1 O2 . . 109.26(13) ?
O3 S1 O1 . . 108.13(14) ?
O4 S1 O1 . . 108.95(13) ?
O2 S1 O1 . . 108.08(12) ?
S1 O1 Ni1 . . 132.76(14) ?
S1 O2 Ni1 . 2_645 134.32(13) ?
Ni1 O5 H5A . . 116(3) ?
Ni1 O5 H5B . . 118(3) ?
H5A O5 H5B . . 108(4) ?
Ni1 O6 H6A . . 117(3) ?
Ni1 O6 H6B . . 118(3) ?
H6A O6 H6B . . 94(4) ?
Ni1 O7 H7A . . 131(3) ?
Ni1 O7 H7B . . 113(3) ?
H7A O7 H7B . . 115(4) ?
C1 N1 C5 . . 117.1(3) ?
C1 N1 Ni1 . . 121.8(2) ?
C5 N1 Ni1 . . 121.1(3) ?
N1 C1 C2 . . 123.1(4) ?
N1 C1 H1 . . 118.5 ?
C2 C1 H1 . . 118.5 ?
C3 C2 C1 . . 118.9(4) ?
C3 C2 H2 . . 120.5 ?
C1 C2 H2 . . 120.5 ?
C4 C3 C2 . . 118.8(4) ?
C4 C3 H3 . . 120.6 ?
C2 C3 H3 . . 120.6 ?
C3 C4 C5 . . 118.9(4) ?
C3 C4 H4 . . 120.6 ?
C5 C4 H4 . . 120.6 ?
N1 C5 C4 . . 123.2(4) ?
N1 C5 H5C . . 118.4 ?
C4 C5 H5C . . 118.4 ?

loop_
_geom_bond_atom_site_label_1
_geom_bond_atom_site_label_2
_geom_bond_site_symmetry_2
_geom_bond_distance
_geom_bond_publ_flag
Ni1 O7 . 2.039(2) ?
Ni1 N1 . 2.053(3) ?
Ni1 O6 . 2.056(2) ?
Ni1 O5 . 2.062(2) ?
Ni1 O1 . 2.096(2) ?
Ni1 O2 2_655 2.110(2) ?
S1 O3 . 1.458(2) ?
S1 O4 . 1.479(2) ?
S1 O2 . 1.488(2) ?
S1 O1 . 1.491(2) ?
O2 Ni1 2_645 2.110(2) ?
O5 H5A . 0.82(3) ?
O5 H5B . 0.818(10) ?
O6 H6A . 0.821(10) ?
O6 H6B . 0.82(3) ?
O7 H7A . 0.82(3) ?
O7 H7B . 0.815(10) ?
N1 C1 . 1.337(5) ?
N1 C5 . 1.342(5) ?
C1 C2 . 1.380(5) ?
C1 H1 . 0.9500 ?
C2 C3 . 1.380(6) ?
C2 H2 . 0.9500 ?
C3 C4 . 1.372(6) ?
C3 H3 . 0.9500 ?
C4 C5 . 1.379(6) ?
C4 H4 . 0.9500 ?
C5 H5C . 0.9500 ?

loop_
_geom_hbond_atom_site_label_D
_geom_hbond_atom_site_label_H
_geom_hbond_atom_site_label_A
_geom_hbond_site_symmetry_A
_geom_hbond_distance_DH
_geom_hbond_distance_HA
_geom_hbond_distance_DA
_geom_hbond_angle_DHA
O5 H5A O4 2_645 0.82(3) 2.04(3) 2.849(3) 170(4)
O5 H5A S1 2_645 0.82(3) 2.805(18) 3.571(3) 157(3)
O5 H5B O1 3_665 0.818(10) 1.939(12) 2.753(3) 173(4)
O5 H5B S1 3_665 0.818(10) 2.85(2) 3.584(3) 151(4)
O6 H6A O3 2_645 0.821(10) 1.949(12) 2.764(3) 172(4)
O6 H6A S1 2_645 0.821(10) 2.71(2) 3.458(3) 152(4)
O6 H6B O4 . 0.82(3) 2.15(3) 2.821(3) 139(4)
O6 H6B S1 . 0.82(3) 2.85(4) 3.336(3) 120(3)
O7 H7A O2 3_665 0.82(3) 2.00(3) 2.817(3) 176(4)
O7 H7A S1 3_665 0.82(3) 2.82(2) 3.571(3) 154(4)
O7 H7B O4 2_655 0.815(10) 1.94(2) 2.690(3) 153(4)
O7 H7B S1 2_655 0.815(10) 2.84(4) 3.372(3) 125(4)
C4 H4 O3 1_655 0.95 2.57 3.304(5) 134.6

loop_
_geom_torsion_atom_site_label_1
_geom_torsion_atom_site_label_2
_geom_torsion_atom_site_label_3
_geom_torsion_atom_site_label_4
_geom_torsion_site_symmetry_1
_geom_torsion_site_symmetry_2
_geom_torsion_site_symmetry_3
_geom_torsion_site_symmetry_4
_geom_torsion
_geom_torsion_publ_flag
O3 S1 O1 Ni1 . . . . 150.13(18) ?
O4 S1 O1 Ni1 . . . . 29.1(2) ?
O2 S1 O1 Ni1 . . . . -89.5(2) ?
O7 Ni1 O1 S1 . . . . -167.8(2) ?
O6 Ni1 O1 S1 . . . . 9.8(2) ?
O5 Ni1 O1 S1 . . . . 102.64(19) ?
O2 Ni1 O1 S1 2_655 . . . -75.47(19) ?
O3 S1 O2 Ni1 . . . 2_645 -103.2(2) ?
O4 S1 O2 Ni1 . . . 2_645 19.9(2) ?
O1 S1 O2 Ni1 . . . 2_645 138.29(18) ?
O7 Ni1 N1 C1 . . . . 130.2(3) ?
O6 Ni1 N1 C1 . . . . -47.4(3) ?
O5 Ni1 N1 C1 . . . . -140.3(3) ?
O2 Ni1 N1 C1 2_655 . . . 37.9(3) ?
O7 Ni1 N1 C5 . . . . -52.1(3) ?
O6 Ni1 N1 C5 . . . . 130.3(3) ?
O5 Ni1 N1 C5 . . . . 37.4(3) ?
O2 Ni1 N1 C5 2_655 . . . -144.4(3) ?
C5 N1 C1 C2 . . . . -0.3(5) ?
Ni1 N1 C1 C2 . . . . 177.5(3) ?
N1 C1 C2 C3 . . . . 0.2(6) ?
C1 C2 C3 C4 . . . . -0.1(6) ?
C2 C3 C4 C5 . . . . 0.1(6) ?
C1 N1 C5 C4 . . . . 0.3(5) ?
Ni1 N1 C5 C4 . . . . -177.5(3) ?
C3 C4 C5 N1 . . . . -0.3(6) ?
